data_2008177
loop_
_publ_author_name
'Adnan S. Abu-Surrah'
'Kristian Lappalainen'
'Martti Klinga'
'Markku Leskel\"a'
'Hamdallah A. Hodali'
'Bernhard Rieger'

_publ_section_title
;A dichloropalladium(II) complex with a mixed-donor bidentate ligand:
 dichloro[2-(diphenylphosphino)-1-(methylthio)ethane-<i>P</i>,<i>S</i>]palladium(II)
;
_journal_issue 2
_journal_name_full 'Acta Crystallographica Section C'
_journal_page_first 188
_journal_page_last 190
_journal_paper_doi 10.1107/S0108270198012773
_journal_volume 55
_journal_year 1999
_chemical_formula_iupac '[PdCl~2~(C~15~H~17~PS)]'
_chemical_formula_moiety 'C15 H17 Cl2 P Pd S'
_chemical_formula_sum 'C15 H17 Cl2 P Pd S'
_chemical_formula_weight 437.68
_chemical_name_systematic ' Dichloro[1-(thiomethyl)-2-(diphenylphosphino)ethane]palladium(II)'
_space_group_IT_number 14
_symmetry_cell_setting monoclinic
_symmetry_space_group_name_Hall '-P 2yn'
_symmetry_space_group_name_H-M 'P 1 21/n 1'
_audit_creation_method SHELXL
_cell_angle_alpha 90.00
_cell_angle_beta 93.63(3)
_cell_angle_gamma 90.00
_cell_formula_units_Z 4
_cell_length_a 11.360(3)
_cell_length_b 12.237(2)
_cell_length_c 11.717(2)
_cell_measurement_reflns_used 24
_cell_measurement_temperature 193(2)
_cell_measurement_theta_max 9.8
_cell_measurement_theta_min 3.0
_cell_volume 1625.5(6)
_computing_cell_refinement TEXSAN
_computing_data_collection 'TEXSAN (Molecular Structure Corporation, 1993)'
_computing_data_reduction TEXSAN
_computing_molecular_graphics SHELXTL/PC
_computing_publication_material SHELXL93
_computing_structure_refinement 'SHELXL93 (Sheldrick, 1993)'
_computing_structure_solution 'SHELXTL/PC (Sheldrick, 1990)'
_diffrn_ambient_temperature 193(2)
_diffrn_measurement_device 'Rigaku AFC7S'
_diffrn_measurement_method \w/2\q
_diffrn_radiation_monochromator graphite
_diffrn_radiation_source 'fine-focus sealed tube'
_diffrn_radiation_type MoK\a
_diffrn_radiation_wavelength 0.71073
_diffrn_reflns_av_R_equivalents 0.023
_diffrn_reflns_av_sigmaI/netI 0.061
_diffrn_reflns_limit_h_max 14
_diffrn_reflns_limit_h_min -14
_diffrn_reflns_limit_k_max 15
_diffrn_reflns_limit_k_min 0
_diffrn_reflns_limit_l_max 14
_diffrn_reflns_limit_l_min 0
_diffrn_reflns_number 3252
_diffrn_reflns_theta_max 26.48
_diffrn_reflns_theta_min 2.58
_diffrn_standards_decay_% <2
_diffrn_standards_interval_count 200
_diffrn_standards_number 3
_exptl_absorpt_coefficient_mu 1.683
_exptl_absorpt_correction_T_max 0.777
_exptl_absorpt_correction_T_min 0.745
_exptl_absorpt_correction_type '\y-scan (North et al., 1968)'
_exptl_crystal_colour Yellow
_exptl_crystal_density_diffrn 1.788
_exptl_crystal_density_meas ?
_exptl_crystal_description Prismatic
_exptl_crystal_F_000 872
_exptl_crystal_size_max 0.21
_exptl_crystal_size_mid 0.18
_exptl_crystal_size_min 0.15
_refine_diff_density_max 0.437
_refine_diff_density_min -0.578
_refine_ls_extinction_method none
_refine_ls_goodness_of_fit_all 1.030
_refine_ls_goodness_of_fit_obs 1.070
_refine_ls_hydrogen_treatment 'H atoms refined isotropically'
_refine_ls_matrix_type full
_refine_ls_number_parameters 199
_refine_ls_number_reflns 3093
_refine_ls_number_restraints 0
_refine_ls_restrained_S_all 1.039
_refine_ls_restrained_S_obs 1.070
_refine_ls_R_factor_all 0.050
_refine_ls_R_factor_obs 0.037
_refine_ls_shift/esd_mean 0.000
_refine_ls_shift/su_max 0.001
_refine_ls_structure_factor_coef Fsqd
_refine_ls_weighting_details 'w = 1/[\s^2^(Fo^2^)+P] where P=(Fo^2^+2Fc^2^)/3'
_refine_ls_weighting_scheme calc
_refine_ls_wR_factor_all 0.077
_refine_ls_wR_factor_obs 0.073
_reflns_number_observed 2623
_reflns_number_total 3100
_reflns_observed_criterion I>2\s(I)
_cod_data_source_file os1039.cif
_cod_data_source_block ADNAN1
_cod_depositor_comments
;
The following automatic conversions were performed:
'_symmetry_cell_setting' value 'Monoclinic' changed to 'monoclinic'
according to '/home/saulius/struct/CIF-dictionaries/cif_core.dic'
dictionary named 'cif_core.dic' version 2.4.1 from 2010-06-29.

Automatic conversion script
Id: cif_fix_enum 1527 2010-12-29 10:47:43Z saulius 

The following automatic conversions were performed:

'_exptl_crystal_density_meas' value 'not measured' was changed to '?'
- the value is perceived as not measured.

Automatic conversion script
Id: cif_fix_values 3008 2015-01-20 13:52:24Z robertas 

The following automatic conversions were performed:

'_refine_ls_weighting_scheme' value ' calc w = 1/[\s^2^(Fo^2^)+P]
where P=(Fo^2^+2Fc^2^)/3' was changed to 'calc'. New tag
'_refine_ls_weighting_details' was created. The value of the new tag
was set to 'w = 1/[\s^2^(Fo^2^)+P] where P=(Fo^2^+2Fc^2^)/3'.

Automatic conversion script
Id: cif_fix_values 3143 2015-03-26 13:38:13Z robertas 
;
_cod_original_sg_symbol_H-M 'P 21/n'
_cod_original_formula_sum 'C15 H17 Cl2 P1 Pd1 S1'
_cod_database_code 2008177

loop_
_symmetry_equiv_pos_as_xyz
'x, y, z'
'-x+1/2, y+1/2, -z+1/2'
'-x, -y, -z'
'x-1/2, -y-1/2, z-1/2'

loop_
_atom_site_aniso_label
_atom_site_aniso_U_11
_atom_site_aniso_U_22
_atom_site_aniso_U_33
_atom_site_aniso_U_12
_atom_site_aniso_U_13
_atom_site_aniso_U_23
Pd 0.0195(2) 0.0216(2) 0.0220(2) -0.00044(14) -0.00002(11) 0.00092(13)
Cl1 0.0340(6) 0.0396(6) 0.0265(6) -0.0003(5) 0.0000(5) -0.0086(5)
Cl2 0.0231(5) 0.0324(6) 0.0426(6) 0.0026(5) -0.0043(5) -0.0001(5)
S 0.0285(6) 0.0259(5) 0.0265(6) -0.0013(5) 0.0056(4) -0.0009(4)
P 0.0208(5) 0.0212(5) 0.0219(5) 0.0007(4) -0.0011(4) 0.0012(4)
C1 0.036(3) 0.043(3) 0.025(2) 0.001(2) -0.001(2) 0.001(2)
C2 0.032(2) 0.026(2) 0.026(2) 0.000(2) -0.004(2) -0.002(2)
C3 0.030(3) 0.056(3) 0.032(3) -0.008(2) 0.010(2) -0.001(2)
C4 0.034(2) 0.022(2) 0.022(2) -0.001(2) -0.006(2) 0.002(2)
C5 0.039(3) 0.028(2) 0.036(3) -0.006(2) 0.007(2) -0.003(2)
C6 0.061(4) 0.028(3) 0.041(3) -0.011(3) -0.006(3) 0.003(2)
C7 0.065(4) 0.022(2) 0.045(3) 0.001(3) -0.021(3) 0.001(2)
C8 0.044(3) 0.035(3) 0.047(3) 0.012(2) -0.006(2) -0.009(2)
C9 0.032(3) 0.031(2) 0.038(3) 0.002(2) -0.002(2) 0.003(2)
C10 0.024(2) 0.025(2) 0.024(2) -0.001(2) 0.002(2) -0.002(2)
C11 0.032(3) 0.032(2) 0.030(2) 0.000(2) -0.008(2) 0.000(2)
C12 0.026(2) 0.046(3) 0.038(3) -0.004(2) 0.000(2) -0.010(2)
C13 0.029(3) 0.034(3) 0.041(3) -0.009(2) 0.009(2) -0.010(2)
C14 0.050(3) 0.025(2) 0.034(3) -0.007(2) 0.008(2) 0.000(2)
C15 0.026(2) 0.021(2) 0.033(2) -0.002(2) 0.001(2) 0.003(2)

loop_
_atom_site_label
_atom_site_fract_x
_atom_site_fract_y
_atom_site_fract_z
_atom_site_U_iso_or_equiv
_atom_site_thermal_displace_type
_atom_site_calc_flag
_atom_site_refinement_flags
_atom_site_occupancy
_atom_site_disorder_group
_atom_site_type_symbol
Pd -0.01243(3) 0.17976(3) 0.57236(3) 0.02110(10) Uani d . 1 . Pd
Cl1 -0.05836(10) 0.25612(10) 0.74443(9) 0.0334(3) Uani d . 1 . Cl
Cl2 0.18117(9) 0.13145(9) 0.64206(10) 0.0330(3) Uani d . 1 . Cl
S 0.02363(10) 0.11008(9) 0.39785(9) 0.0268(2) Uani d . 1 . S
P -0.19303(9) 0.22024(9) 0.50116(9) 0.0214(2) Uani d . 1 . P
C1 -0.0918(4) 0.1686(4) 0.2990(4) 0.0345(11) Uani d . 1 . C
H1A -0.0715(4) 0.2450(4) 0.2804(4) 0.026(12) Uiso calc R 1 . H
H1B -0.0979(4) 0.1260(4) 0.2271(4) 0.064(18) Uiso calc R 1 . H
C2 -0.2082(4) 0.1656(4) 0.3551(3) 0.0284(10) Uani d . 1 . C
H2A -0.2369(4) 0.0892(4) 0.3572(3) 0.016(10) Uiso calc R 1 . H
H2B -0.2673(4) 0.2091(4) 0.3090(3) 0.025(12) Uiso calc R 1 . H
C3 0.1519(4) 0.1776(5) 0.3491(4) 0.0392(12) Uani d . 1 . C
H3A 0.1680(16) 0.1502(18) 0.2731(12) 0.039(14) Uiso calc R 1 . H
H3B 0.2199(7) 0.163(2) 0.4026(14) 0.055(17) Uiso calc R 1 . H
H3C 0.1378(10) 0.2565(5) 0.345(2) 0.047(16) Uiso calc R 1 . H
C4 -0.2201(4) 0.3664(3) 0.4924(3) 0.0261(9) Uani d . 1 . C
C5 -0.1393(4) 0.4313(4) 0.4405(4) 0.0340(11) Uani d . 1 . C
H5A -0.0707(4) 0.3989(4) 0.4128(4) 0.045(15) Uiso calc R 1 . H
C6 -0.1571(5) 0.5433(4) 0.4281(4) 0.0440(13) Uani d . 1 . C
H6A -0.1019(5) 0.5865(4) 0.3905(4) 0.064(18) Uiso calc R 1 . H
C7 -0.2544(5) 0.5913(4) 0.4702(4) 0.0449(14) Uani d . 1 . C
H7A -0.2668(5) 0.6677(4) 0.4615(4) 0.033(13) Uiso calc R 1 . H
C8 -0.3347(5) 0.5282(4) 0.5254(4) 0.0423(13) Uani d . 1 . C
H8A -0.4011(5) 0.5616(4) 0.5564(4) 0.025(12) Uiso calc R 1 . H
C9 -0.3181(4) 0.4164(4) 0.5354(4) 0.0337(11) Uani d . 1 . C
H9A -0.3742(4) 0.3734(4) 0.5721(4) 0.037(14) Uiso calc R 1 . H
C10 -0.3144(4) 0.1579(3) 0.5701(3) 0.0240(9) Uani d . 1 . C
C11 -0.4291(4) 0.1702(4) 0.5196(4) 0.0319(10) Uani d . 1 . C
H11A -0.4427(4) 0.2131(4) 0.4525(4) 0.042(15) Uiso calc R 1 . H
C12 -0.5220(4) 0.1194(4) 0.5686(4) 0.0367(11) Uani d . 1 . C
H12A -0.6000(4) 0.1289(4) 0.5360(4) 0.059(17) Uiso calc R 1 . H
C13 -0.5027(4) 0.0549(4) 0.6645(4) 0.0344(11) Uani d . 1 . C
H13A -0.5672(4) 0.0198(4) 0.6970(4) 0.047(15) Uiso calc R 1 . H
C14 -0.3901(5) 0.0414(4) 0.7130(4) 0.0361(11) Uani d . 1 . C
H14A -0.3773(5) -0.0033(4) 0.7788(4) 0.044(14) Uiso calc R 1 . H
C15 -0.2955(4) 0.0925(3) 0.6668(4) 0.0269(9) Uani d . 1 . C
H15A -0.2181(4) 0.0829(3) 0.7008(4) 0.021(11) Uiso calc R 1 . H

loop_
_atom_type_symbol
_atom_type_description
_atom_type_scat_dispersion_real
_atom_type_scat_dispersion_imag
_atom_type_scat_source
C C 0.0033 0.0016 'International Tables Vol C Tables 4.2.6.8 and 6.1.1.4'
H H 0.0000 0.0000 'International Tables Vol C Tables 4.2.6.8 and 6.1.1.4'
P P 0.1023 0.0942 'International Tables Vol C Tables 4.2.6.8 and 6.1.1.4'
S S 0.1246 0.1234 'International Tables Vol C Tables 4.2.6.8 and 6.1.1.4'
Cl Cl 0.1484 0.1585 'International Tables Vol C Tables 4.2.6.8 and 6.1.1.4'
Pd Pd -0.9988 1.0072 'International Tables Vol C Tables 4.2.6.8 and 6.1.1.4'

loop_
_geom_angle_atom_site_label_1
_geom_angle_atom_site_label_2
_geom_angle_atom_site_label_3
_geom_angle
_geom_angle_publ_flag
P Pd S 87.74(5) y
P Pd Cl1 89.04(5) y
S Pd Cl1 176.61(4) y
P Pd Cl2 177.64(4) y
S Pd Cl2 90.01(5) y
Cl1 Pd Cl2 93.21(5) y
C3 S C1 100.4(2) ?
C3 S Pd 108.0(2) ?
C1 S Pd 105.0(2) ?
C10 P C4 108.0(2) ?
C10 P C2 103.5(2) ?
C4 P C2 107.5(2) ?
C10 P Pd 116.72(14) ?
C4 P Pd 112.94(15) ?
C2 P Pd 107.40(15) ?
C2 C1 S 109.0(3) ?
C1 C2 P 111.2(3) ?
C5 C4 C9 118.3(4) ?
C5 C4 P 118.4(4) ?
C9 C4 P 123.3(3) ?
C4 C5 C6 121.0(5) ?
C7 C6 C5 120.0(5) ?
C6 C7 C8 119.9(5) ?
C9 C8 C7 120.0(5) ?
C8 C9 C4 120.8(5) ?
C15 C10 C11 119.7(4) ?
C15 C10 P 121.6(3) ?
C11 C10 P 118.6(3) ?
C12 C11 C10 119.3(4) ?
C13 C12 C11 120.7(5) ?
C14 C13 C12 120.0(4) ?
C13 C14 C15 120.6(4) ?
C14 C15 C10 119.7(4) ?

loop_
_geom_bond_atom_site_label_1
_geom_bond_atom_site_label_2
_geom_bond_site_symmetry_2
_geom_bond_distance
_geom_bond_publ_flag
Pd P . 2.2213(13) y
Pd S . 2.2764(12) y
Pd Cl1 . 2.3115(12) y
Pd Cl2 . 2.3719(13) y
S C3 . 1.799(5) ?
S C1 . 1.838(5) ?
P C10 . 1.810(4) ?
P C4 . 1.816(4) ?
P C2 . 1.836(4) ?
C1 C2 . 1.514(6) ?
C4 C5 . 1.384(6) ?
C4 C9 . 1.392(6) ?
C5 C6 . 1.392(7) ?
C6 C7 . 1.371(8) ?
C7 C8 . 1.386(7) ?
C8 C9 . 1.385(7) ?
C10 C15 . 1.392(6) ?
C10 C11 . 1.405(6) ?
C11 C12 . 1.380(6) ?
C12 C13 . 1.378(7) ?
C13 C14 . 1.376(7) ?
C14 C15 . 1.383(6) ?
